data_2206243
loop_
_publ_author_name
'Nobuhiro Takeda'
'Daisuke Shimizu'
'Takahiro Sasamori'
'Norihiro Tokitoh'

_publ_section_title
;
 [1,2-Bis(phenylsulfanyl)benzene]dichloropalladium(II)
;
_journal_issue 7
_journal_name_full 'Acta Crystallographica Section E'
_journal_page_first m1408
_journal_page_last m1410
_journal_paper_doi 10.1107/S1600536805019409
_journal_volume 61
_journal_year 2005
_chemical_formula_iupac '[Pd Cl2 (C18 H14 S2)]'
_chemical_formula_moiety 'C18 H14 Cl2 Pd S2'
_chemical_formula_sum 'C18 H14 Cl2 Pd S2'
_chemical_formula_weight 471.71
_chemical_name_systematic
;
dichloro[1,2-bis(phenylsulfanyl)benzene]palladium
;
_space_group_IT_number 2
_symmetry_cell_setting triclinic
_symmetry_space_group_name_Hall '-P 1'
_symmetry_space_group_name_H-M 'P -1'
_atom_sites_solution_hydrogens geom
_atom_sites_solution_primary direct
_atom_sites_solution_secondary difmap
_cell_angle_alpha 76.905(10)
_cell_angle_beta 63.051(9)
_cell_angle_gamma 67.639(10)
_cell_formula_units_Z 2
_cell_length_a 9.9145(14)
_cell_length_b 10.214(2)
_cell_length_c 10.521(2)
_cell_measurement_reflns_used 3041
_cell_measurement_temperature 103(2)
_cell_measurement_theta_max 25.5
_cell_measurement_theta_min 2.96
_cell_volume 876.4(3)
_computing_cell_refinement
;
CrystalClear
;
_computing_data_collection
;
CrystalClear (Rigaku, 2004)
;
_computing_data_reduction
;
CrystalClear
;
_computing_molecular_graphics 'ORTEPIII (Burnett & Johnson, 1996)'
_computing_publication_material SHELXL97
_computing_structure_refinement 'SHELXL97 (Sheldrick, 1997)'
_computing_structure_solution 'DIRDIF99 (Beurskens <i>et al.</i>, 1999)'
_diffrn_ambient_temperature 103(2)
_diffrn_detector_area_resol_mean 7.31
_diffrn_measured_fraction_theta_full 0.966
_diffrn_measured_fraction_theta_max 0.963
_diffrn_measurement_device_type 'Rigaku Mercury'
_diffrn_measurement_method \w
_diffrn_radiation_monochromator graphite
_diffrn_radiation_source 'fine-focus sealed tube'
_diffrn_radiation_type MoK\a
_diffrn_radiation_wavelength 0.71070
_diffrn_reflns_av_R_equivalents 0.0115
_diffrn_reflns_av_sigmaI/netI 0.0174
_diffrn_reflns_limit_h_max 12
_diffrn_reflns_limit_h_min -10
_diffrn_reflns_limit_k_max 12
_diffrn_reflns_limit_k_min -12
_diffrn_reflns_limit_l_max 12
_diffrn_reflns_limit_l_min -9
_diffrn_reflns_number 5768
_diffrn_reflns_theta_full 25.50
_diffrn_reflns_theta_max 25.50
_diffrn_reflns_theta_min 2.96
_exptl_absorpt_coefficient_mu 1.596
_exptl_absorpt_correction_T_max 0.6459
_exptl_absorpt_correction_T_min 0.5336
_exptl_absorpt_correction_type multi-scan
_exptl_absorpt_process_details '(Jacobson, 1998)'
_exptl_crystal_colour Orange
_exptl_crystal_density_diffrn 1.787
_exptl_crystal_density_method 'not measured'
_exptl_crystal_description Prism
_exptl_crystal_F_000 468
_exptl_crystal_size_max 0.45
_exptl_crystal_size_mid 0.30
_exptl_crystal_size_min 0.28
_refine_diff_density_max 0.338
_refine_diff_density_min -0.470
_refine_ls_extinction_coef 0.0058(6)
_refine_ls_extinction_expression Fc^*^=kFc[1+0.001xFc^2^\l^3^/sin(2\q)]^-1/4^
_refine_ls_extinction_method SHELXL97
_refine_ls_goodness_of_fit_ref 1.091
_refine_ls_hydrogen_treatment constr
_refine_ls_matrix_type full
_refine_ls_number_parameters 209
_refine_ls_number_reflns 3140
_refine_ls_number_restraints 0
_refine_ls_restrained_S_all 1.091
_refine_ls_R_factor_all 0.0186
_refine_ls_R_factor_gt 0.0173
_refine_ls_shift/su_max 0.002
_refine_ls_shift/su_mean 0.000
_refine_ls_structure_factor_coef Fsqd
_refine_ls_weighting_details 'calc w = 1/[\s^2^(Fo^2^)+(0.0179P)^2^+0.6226P] where P = (Fo^2^+2Fc^2^)/3'
_refine_ls_weighting_scheme calc
_refine_ls_wR_factor_gt 0.0426
_refine_ls_wR_factor_ref 0.0431
_reflns_number_gt 2982
_reflns_number_total 3140
_reflns_threshold_expression I>2\s(I)
_cod_data_source_file lh6454.cif
_cod_data_source_block I
_cod_database_code 2206243

loop_
_symmetry_equiv_pos_as_xyz
'x, y, z'
'-x, -y, -z'

loop_
_atom_site_label
_atom_site_fract_x
_atom_site_fract_y
_atom_site_fract_z
_atom_site_U_iso_or_equiv
_atom_site_adp_type
_atom_site_calc_flag
_atom_site_refinement_flags
_atom_site_occupancy
_atom_site_type_symbol
Pd1 0.160038(16) 0.351156(13) 0.983833(13) 0.00798(7) Uani d . 1 Pd
Cl1 0.04224(6) 0.23695(5) 1.20125(5) 0.01444(11) Uani d . 1 Cl
Cl2 0.21687(5) 0.49290(4) 1.08310(5) 0.01212(10) Uani d . 1 Cl
S1 0.10134(5) 0.21948(5) 0.88101(5) 0.00895(10) Uani d . 1 S
S2 0.28534(5) 0.44949(5) 0.76502(5) 0.00928(10) Uani d . 1 S
C1 0.1561(2) 0.29199(19) 0.69950(19) 0.0106(4) Uani d . 1 C
C2 0.1229(2) 0.2452(2) 0.6058(2) 0.0149(4) Uani d . 1 C
H1 0.0820 0.1680 0.6345 0.018 Uiso calc R 1 H
C3 0.1498(2) 0.3121(2) 0.4703(2) 0.0183(4) Uani d . 1 C
H2 0.1304 0.2787 0.4050 0.022 Uiso calc R 1 H
C4 0.2049(2) 0.4278(2) 0.4299(2) 0.0175(4) Uani d . 1 C
H3 0.2188 0.4755 0.3383 0.021 Uiso calc R 1 H
C5 0.2396(2) 0.4740(2) 0.5219(2) 0.0145(4) Uani d . 1 C
H4 0.2774 0.5531 0.4942 0.017 Uiso calc R 1 H
C6 0.2185(2) 0.40306(19) 0.65582(19) 0.0106(4) Uani d . 1 C
C7 0.2427(2) 0.04404(19) 0.86291(19) 0.0109(4) Uani d . 1 C
C8 0.1953(2) -0.0608(2) 0.8468(2) 0.0141(4) Uani d . 1 C
H5 0.0941 -0.0374 0.8444 0.017 Uiso calc R 1 H
C9 0.2972(2) -0.1998(2) 0.8343(2) 0.0172(4) Uani d . 1 C
H6 0.2665 -0.2722 0.8223 0.021 Uiso calc R 1 H
C10 0.4437(2) -0.2325(2) 0.8393(2) 0.0178(4) Uani d . 1 C
H7 0.5128 -0.3278 0.8317 0.021 Uiso calc R 1 H
C11 0.4909(2) -0.1276(2) 0.8553(2) 0.0170(4) Uani d . 1 C
H8 0.5922 -0.1511 0.8576 0.020 Uiso calc R 1 H
C12 0.3894(2) 0.0122(2) 0.8679(2) 0.0140(4) Uani d . 1 C
H9 0.4201 0.0846 0.8797 0.017 Uiso calc R 1 H
C13 0.4855(2) 0.32451(19) 0.71152(19) 0.0110(4) Uani d . 1 C
C14 0.5671(2) 0.3127(2) 0.7943(2) 0.0156(4) Uani d . 1 C
H10 0.5192 0.3709 0.8721 0.019 Uiso calc R 1 H
C15 0.7185(2) 0.2154(2) 0.7619(2) 0.0204(4) Uani d . 1 C
H11 0.7742 0.2055 0.8187 0.024 Uiso calc R 1 H
C16 0.7896(2) 0.1318(2) 0.6464(2) 0.0227(5) Uani d . 1 C
H12 0.8928 0.0637 0.6256 0.027 Uiso calc R 1 H
C17 0.7098(2) 0.1481(2) 0.5620(2) 0.0214(5) Uani d . 1 C
H13 0.7602 0.0932 0.4814 0.026 Uiso calc R 1 H
C18 0.5569(2) 0.2437(2) 0.5939(2) 0.0158(4) Uani d . 1 C
H14 0.5018 0.2539 0.5364 0.019 Uiso calc R 1 H

loop_
_atom_site_aniso_label
_atom_site_aniso_U_11
_atom_site_aniso_U_22
_atom_site_aniso_U_33
_atom_site_aniso_U_12
_atom_site_aniso_U_13
_atom_site_aniso_U_23
Pd1 0.00908(10) 0.00771(9) 0.00704(9) -0.00171(6) -0.00356(6) -0.00142(5)
Cl1 0.0172(3) 0.0182(2) 0.0091(2) -0.00876(19) -0.00512(19) 0.00186(17)
Cl2 0.0155(2) 0.0112(2) 0.0120(2) -0.00241(18) -0.00774(19) -0.00375(17)
S1 0.0092(2) 0.0080(2) 0.0098(2) -0.00266(17) -0.00358(18) -0.00151(16)
S2 0.0114(2) 0.0084(2) 0.0091(2) -0.00368(18) -0.00445(18) -0.00094(16)
C1 0.0085(9) 0.0112(9) 0.0094(9) 0.0014(7) -0.0043(8) -0.0028(7)
C2 0.0123(10) 0.0147(9) 0.0196(10) -0.0019(8) -0.0075(8) -0.0068(8)
C3 0.0147(11) 0.0248(11) 0.0171(10) 0.0007(8) -0.0093(9) -0.0105(8)
C4 0.0124(11) 0.0232(10) 0.0108(9) 0.0019(8) -0.0048(8) -0.0033(8)
C5 0.0113(10) 0.0152(9) 0.0129(9) -0.0018(8) -0.0040(8) -0.0002(7)
C6 0.0081(9) 0.0128(9) 0.0098(9) -0.0001(7) -0.0038(7) -0.0043(7)
C7 0.0114(10) 0.0087(9) 0.0093(9) -0.0022(7) -0.0022(8) -0.0009(7)
C8 0.0133(10) 0.0140(9) 0.0148(9) -0.0051(8) -0.0050(8) -0.0009(7)
C9 0.0224(11) 0.0116(9) 0.0176(10) -0.0071(8) -0.0061(9) -0.0026(8)
C10 0.0192(11) 0.0103(9) 0.0161(10) 0.0015(8) -0.0052(9) -0.0019(8)
C11 0.0121(10) 0.0175(10) 0.0181(10) -0.0015(8) -0.0069(9) 0.0008(8)
C12 0.0148(10) 0.0128(9) 0.0149(9) -0.0060(8) -0.0056(8) 0.0003(7)
C13 0.0082(9) 0.0107(9) 0.0122(9) -0.0047(7) -0.0019(8) 0.0008(7)
C14 0.0148(11) 0.0201(10) 0.0116(9) -0.0077(8) -0.0029(8) -0.0018(8)
C15 0.0133(11) 0.0290(11) 0.0191(10) -0.0061(9) -0.0081(9) 0.0001(9)
C16 0.0108(11) 0.0238(11) 0.0276(12) -0.0014(9) -0.0048(9) -0.0049(9)
C17 0.0163(11) 0.0220(11) 0.0227(11) -0.0044(9) -0.0026(9) -0.0104(9)
C18 0.0148(10) 0.0178(10) 0.0167(10) -0.0066(8) -0.0057(8) -0.0040(8)

loop_
_atom_type_symbol
_atom_type_description
_atom_type_scat_dispersion_real
_atom_type_scat_dispersion_imag
_atom_type_scat_source
C C 0.0033 0.0016 'International Tables Vol C Tables 4.2.6.8 and 6.1.1.4'
H H 0.0000 0.0000 'International Tables Vol C Tables 4.2.6.8 and 6.1.1.4'
S S 0.1246 0.1234 'International Tables Vol C Tables 4.2.6.8 and 6.1.1.4'
Cl Cl 0.1484 0.1585 'International Tables Vol C Tables 4.2.6.8 and 6.1.1.4'
Pd Pd -0.9988 1.0072 'International Tables Vol C Tables 4.2.6.8 and 6.1.1.4'

loop_
_geom_angle_atom_site_label_1
_geom_angle_atom_site_label_2
_geom_angle_atom_site_label_3
_geom_angle_site_symmetry_3
_geom_angle
_geom_angle_publ_flag
S1 Pd1 S2 . 89.86(2) yes
S1 Pd1 Cl2 . 177.782(16) yes
S2 Pd1 Cl2 . 88.56(2) yes
S1 Pd1 Cl1 . 87.95(2) yes
S2 Pd1 Cl1 . 176.378(17) yes
Cl2 Pd1 Cl1 . 93.70(2) yes
C7 S1 C1 . 102.47(8) yes
C7 S1 Pd1 . 109.26(6) yes
C1 S1 Pd1 . 103.51(6) yes
C7 S1 Cl2 2_567 166.57(6) ?
C1 S1 Cl2 2_567 79.63(6) ?
Pd1 S1 Cl2 2_567 82.80(2) ?
C6 S2 C13 . 100.23(9) yes
C6 S2 Pd1 . 102.86(6) yes
C13 S2 Pd1 . 101.01(6) yes
C6 S2 Cl1 2_567 83.45(6) ?
C13 S2 Cl1 2_567 162.70(6) ?
Pd1 S2 Cl1 2_567 94.54(2) ?
C6 C1 C2 . 119.81(17) ?
C6 C1 S1 . 120.08(14) ?
C2 C1 S1 . 119.87(15) ?
C3 C2 C1 . 119.60(18) ?
C3 C2 H1 . 120.2 ?
C1 C2 H1 . 120.2 ?
C2 C3 C4 . 120.21(18) ?
C2 C3 H2 . 119.9 ?
C4 C3 H2 . 119.9 ?
C5 C4 C3 . 120.49(18) ?
C5 C4 H3 . 119.8 ?
C3 C4 H3 . 119.8 ?
C4 C5 C6 . 119.10(18) ?
C4 C5 H4 . 120.5 ?
C6 C5 H4 . 120.5 ?
C1 C6 C5 . 120.65(17) ?
C1 C6 S2 . 120.43(14) ?
C5 C6 S2 . 118.79(15) ?
C12 C7 C8 . 121.26(17) ?
C12 C7 S1 . 122.77(14) ?
C8 C7 S1 . 115.96(14) ?
C9 C8 C7 . 119.44(18) ?
C9 C8 H5 . 120.3 ?
C7 C8 H5 . 120.3 ?
C10 C9 C8 . 119.65(18) ?
C10 C9 H6 . 120.2 ?
C8 C9 H6 . 120.2 ?
C9 C10 C11 . 120.85(18) ?
C9 C10 H7 . 119.6 ?
C11 C10 H7 . 119.6 ?
C10 C11 C12 . 119.82(18) ?
C10 C11 H8 . 120.1 ?
C12 C11 H8 . 120.1 ?
C7 C12 C11 . 118.98(18) ?
C7 C12 H9 . 120.5 ?
C11 C12 H9 . 120.5 ?
C18 C13 C14 . 120.88(18) ?
C18 C13 S2 . 122.61(15) ?
C14 C13 S2 . 116.51(14) ?
C15 C14 C13 . 119.27(18) ?
C15 C14 H10 . 120.4 ?
C13 C14 H10 . 120.4 ?
C14 C15 C16 . 120.34(19) ?
C14 C15 H11 . 119.8 ?
C16 C15 H11 . 119.8 ?
C17 C16 C15 . 119.83(19) ?
C17 C16 H12 . 120.1 ?
C15 C16 H12 . 120.1 ?
C16 C17 C18 . 120.72(19) ?
C16 C17 H13 . 119.6 ?
C18 C17 H13 . 119.6 ?
C17 C18 C13 . 118.90(18) ?
C17 C18 H14 . 120.5 ?
C13 C18 H14 . 120.5 ?

loop_
_geom_bond_atom_site_label_1
_geom_bond_atom_site_label_2
_geom_bond_site_symmetry_2
_geom_bond_distance
_geom_bond_publ_flag
Pd1 S1 . 2.2679(5) yes
Pd1 S2 . 2.2719(6) yes
Pd1 Cl2 . 2.3116(5) yes
Pd1 Cl1 . 2.3159(6) yes
S1 C7 . 1.7924(18) yes
S1 C1 . 1.7932(19) yes
S1 Cl2 2_567 3.3311(9) yes
S2 C6 . 1.7774(18) yes
S2 C13 . 1.8085(19) yes
S2 Cl1 2_567 3.5338(9) yes
C1 C6 . 1.386(3) ?
C1 C2 . 1.391(3) ?
C2 C3 . 1.387(3) ?
C2 H1 . 0.9500 ?
C3 C4 . 1.389(3) ?
C3 H2 . 0.9500 ?
C4 C5 . 1.383(3) ?
C4 H3 . 0.9500 ?
C5 C6 . 1.393(3) ?
C5 H4 . 0.9500 ?
C7 C12 . 1.388(3) ?
C7 C8 . 1.389(3) ?
C8 C9 . 1.388(3) ?
C8 H5 . 0.9500 ?
C9 C10 . 1.384(3) ?
C9 H6 . 0.9500 ?
C10 C11 . 1.390(3) ?
C10 H7 . 0.9500 ?
C11 C12 . 1.393(3) ?
C11 H8 . 0.9500 ?
C12 H9 . 0.9500 ?
C13 C18 . 1.392(3) ?
C13 C14 . 1.394(3) ?
C14 C15 . 1.383(3) ?
C14 H10 . 0.9500 ?
C15 C16 . 1.392(3) ?
C15 H11 . 0.9500 ?
C16 C17 . 1.383(3) ?
C16 H12 . 0.9500 ?
C17 C18 . 1.388(3) ?
C17 H13 . 0.9500 ?
C18 H14 . 0.9500 ?

loop_
_geom_hbond_atom_site_label_D
_geom_hbond_atom_site_label_H
_geom_hbond_atom_site_label_A
_geom_hbond_site_symmetry_A
_geom_hbond_distance_DH
_geom_hbond_distance_HA
_geom_hbond_distance_DA
_geom_hbond_angle_DHA
C3 H2 Cl1 1_554 0.95 2.82 3.753(2) 169
C4 H3 Cl2 1_554 0.95 2.66 3.513(2) 150

loop_
_geom_torsion_atom_site_label_1
_geom_torsion_atom_site_label_2
_geom_torsion_atom_site_label_3
_geom_torsion_atom_site_label_4
_geom_torsion_site_symmetry_1
_geom_torsion_site_symmetry_4
_geom_torsion
S2 Pd1 S1 C7 . . 99.18(6)
Cl1 Pd1 S1 C7 . . -77.93(7)
S2 Pd1 S1 C1 . . -9.44(6)
Cl1 Pd1 S1 C1 . . 173.45(6)
S2 Pd1 S1 Cl2 . 2_567 -86.91(2)
Cl1 Pd1 S1 Cl2 . 2_567 95.98(2)
S1 Pd1 S2 C6 . . 14.66(6)
Cl2 Pd1 S2 C6 . . -163.78(6)
S1 Pd1 S2 C13 . . -88.64(6)
Cl2 Pd1 S2 C13 . . 92.92(6)
S1 Pd1 S2 Cl1 . 2_567 98.96(2)
Cl2 Pd1 S2 Cl1 . 2_567 -79.48(2)
C7 S1 C1 C6 . . -113.41(16)
Pd1 S1 C1 C6 . . 0.21(16)
Cl2 S1 C1 C6 2_567 . 80.13(15)
C7 S1 C1 C2 . . 72.25(16)
Pd1 S1 C1 C2 . . -174.13(14)
Cl2 S1 C1 C2 2_567 . -94.22(15)
C6 C1 C2 C3 . . -1.2(3)
S1 C1 C2 C3 . . 173.13(15)
C1 C2 C3 C4 . . -2.0(3)
C2 C3 C4 C5 . . 2.6(3)
C3 C4 C5 C6 . . 0.0(3)
C2 C1 C6 C5 . . 3.8(3)
S1 C1 C6 C5 . . -170.53(14)
C2 C1 C6 S2 . . -171.97(14)
S1 C1 C6 S2 . . 13.7(2)
C4 C5 C6 C1 . . -3.2(3)
C4 C5 C6 S2 . . 172.68(15)
C13 S2 C6 C1 . . 84.25(16)
Pd1 S2 C6 C1 . . -19.65(16)
Cl1 S2 C6 C1 2_567 . -112.84(15)
C13 S2 C6 C5 . . -91.62(16)
Pd1 S2 C6 C5 . . 164.48(14)
Cl1 S2 C6 C5 2_567 . 71.29(15)
C1 S1 C7 C12 . . 90.40(17)
Pd1 S1 C7 C12 . . -18.92(17)
Cl2 S1 C7 C12 2_567 . -171.98(17)
C1 S1 C7 C8 . . -91.11(15)
Pd1 S1 C7 C8 . . 159.58(13)
Cl2 S1 C7 C8 2_567 . 6.5(4)
C12 C7 C8 C9 . . -0.5(3)
S1 C7 C8 C9 . . -179.05(15)
C7 C8 C9 C10 . . 0.6(3)
C8 C9 C10 C11 . . -0.6(3)
C9 C10 C11 C12 . . 0.6(3)
C8 C7 C12 C11 . . 0.5(3)
S1 C7 C12 C11 . . 178.93(14)
C10 C11 C12 C7 . . -0.6(3)
C6 S2 C13 C18 . . 11.13(17)
Pd1 S2 C13 C18 . . 116.53(15)
Cl1 S2 C13 C18 2_567 . -89.8(3)
C6 S2 C13 C14 . . -169.13(14)
Pd1 S2 C13 C14 . . -63.73(14)
Cl1 S2 C13 C14 2_567 . 90.0(2)
C18 C13 C14 C15 . . -2.5(3)
S2 C13 C14 C15 . . 177.73(15)
C13 C14 C15 C16 . . 1.1(3)
C14 C15 C16 C17 . . 1.2(3)
C15 C16 C17 C18 . . -2.2(3)
C16 C17 C18 C13 . . 0.7(3)
C14 C13 C18 C17 . . 1.6(3)
S2 C13 C18 C17 . . -178.65(15)
